data_4511359
loop_
_publ_author_name
'Imaz, Inhar'
'Thillet, Anthony'
'Sutter, Jean-Pascal'

_publ_section_title
;
 Charge-Assisted Hydrogen-Bonded Assemblage of an Anionic
 {M(C2O4)4}4-Building Unit and Organic Cations:&#x00A0; A Versatile
 Approach to Hybrid Supramolecular Architectures
;
_journal_issue 9
_journal_name_full 'Crystal Growth &amp; Design'
_journal_page_first 1753
_journal_paper_doi 10.1021/cg060905+
_journal_volume 7
_journal_year 2007
_chemical_formula_moiety 'C8 O16 Zr, 2(C8 H12 N4)'
_chemical_formula_sum 'C24 H24 N8 O16 Zr'
_chemical_formula_weight 771.73
_chemical_name_systematic
;
 ?
;
_space_group_IT_number 15
_symmetry_cell_setting monoclinic
_symmetry_space_group_name_Hall '-C 2yc'
_symmetry_space_group_name_H-M 'C 1 2/c 1'
_atom_sites_solution_hydrogens geom
_atom_sites_solution_primary direct
_atom_sites_solution_secondary difmap
_audit_creation_method SHELXL-97
_cell_angle_alpha 90.00
_cell_angle_beta 91.30(8)
_cell_angle_gamma 90.00
_cell_formula_units_Z 4
_cell_length_a 18.167(3)
_cell_length_b 11.556(3)
_cell_length_c 13.384(3)
_cell_measurement_temperature 293(2)
_cell_measurement_theta_max 20
_cell_measurement_theta_min 1
_cell_volume 2809.1(11)
_computing_cell_refinement 'DENZO-SMN (Otwinowski & Minor, 1997)'
_computing_data_collection 'KappaCCD Server Software (Nonius, 1997)'
_computing_data_reduction DENZO-SMN
_computing_molecular_graphics 'ORTEP-3 ( Farrugia, 1997) and Diamond 2.1e'
_computing_publication_material 'shelxl-97 (Sheldrick, 1997)'
_computing_structure_refinement 'shelxl-97 (Sheldrick, 1997)'
_computing_structure_solution 'shelxs-97 (Sheldrick, 1990)'
_diffrn_ambient_temperature 293(2)
_diffrn_measured_fraction_theta_full 1.000
_diffrn_measured_fraction_theta_max 1.000
_diffrn_measurement_device_type 'Nonius Kappa-CCD'
_diffrn_measurement_method '\f scans, and \w scans with \k offsets'
_diffrn_radiation_monochromator graphite
_diffrn_radiation_source 'fine-focus sealed tube'
_diffrn_radiation_type MoK\a
_diffrn_radiation_wavelength 0.71073
_diffrn_reflns_av_R_equivalents 0.0536
_diffrn_reflns_av_sigmaI/netI 0.0467
_diffrn_reflns_limit_h_max 25
_diffrn_reflns_limit_h_min -25
_diffrn_reflns_limit_k_max 16
_diffrn_reflns_limit_k_min -16
_diffrn_reflns_limit_l_max 18
_diffrn_reflns_limit_l_min -18
_diffrn_reflns_number 14823
_diffrn_reflns_theta_full 29.54
_diffrn_reflns_theta_max 29.54
_diffrn_reflns_theta_min 2.09
_exptl_absorpt_coefficient_mu 0.490
_exptl_absorpt_correction_type empirical
_exptl_absorpt_process_details scalepack
_exptl_crystal_colour white
_exptl_crystal_density_diffrn 1.825
_exptl_crystal_density_method 'not measured'
_exptl_crystal_description prisme
_exptl_crystal_F_000 1568
_exptl_crystal_size_max 0.3
_exptl_crystal_size_mid 0.07
_exptl_crystal_size_min 0.06
_refine_diff_density_max 0.516
_refine_diff_density_min -1.101
_refine_diff_density_rms 0.228
_refine_ls_extinction_method none
_refine_ls_goodness_of_fit_ref 1.203
_refine_ls_hydrogen_treatment mixed
_refine_ls_matrix_type full
_refine_ls_number_parameters 270
_refine_ls_number_reflns 3926
_refine_ls_number_restraints 0
_refine_ls_restrained_S_all 1.203
_refine_ls_R_factor_all 0.0643
_refine_ls_R_factor_gt 0.0371
_refine_ls_shift/su_max 0.000
_refine_ls_shift/su_mean 0.000
_refine_ls_structure_factor_coef Fsqd
_refine_ls_weighting_details 'calc w=1/[\s^2^(Fo^2^)+(0.0757P)^2^+0.0000P] where P=(Fo^2^+2Fc^2^)/3'
_refine_ls_weighting_scheme calc
_refine_ls_wR_factor_gt 0.0977
_refine_ls_wR_factor_ref 0.1398
_reflns_number_gt 2985
_reflns_number_total 3926
_reflns_threshold_expression >2sigma(I)
_cod_data_source_file cg060905%2Bsi20061211_093116.cif
_cod_data_source_block Cmpd_1d
_cod_depositor_comments
;
The following automatic conversions were performed:

'_symmetry_cell_setting' value 'Monoclinic' changed to 'monoclinic'
according to
/usr/data/users/saulius/automatic-downloads/retrospective/ACS/lib/dictionaries/cif_core.dic
dictionary named 'cif_core.dic' version 2.4.2 from 2011-04-26.

Automatic conversion script
Id: cif_fix_values 2281 2013-09-26 08:29:07Z andrius 
;
_cod_original_cell_volume 2809.0(11)
_cod_original_sg_symbol_Hall -C2yc
_cod_original_sg_symbol_H-M C2/c
_cod_database_code 4511359

loop_
_symmetry_equiv_pos_as_xyz
'x, y, z'
'-x, y, -z+1/2'
'x+1/2, y+1/2, z'
'-x+1/2, y+1/2, -z+1/2'
'-x, -y, -z'
'x, -y, z-1/2'
'-x+1/2, -y+1/2, -z'
'x+1/2, -y+1/2, z-1/2'

loop_
_atom_site_label
_atom_site_type_symbol
_atom_site_fract_x
_atom_site_fract_y
_atom_site_fract_z
_atom_site_U_iso_or_equiv
_atom_site_adp_type
_atom_site_occupancy
_atom_site_symmetry_multiplicity
_atom_site_calc_flag
_atom_site_refinement_flags
Zr01 Zr 0.0000 0.07982(3) 0.7500 0.02294(14) Uani 1 2 d S
O3 O 0.00518(12) 0.40166(16) 0.89529(18) 0.0363(5) Uani 1 1 d .
O1 O -0.08915(11) 0.14491(16) 0.84415(16) 0.0304(4) Uani 1 1 d .
O4 O -0.13661(11) 0.30803(19) 0.90309(16) 0.0353(5) Uani 1 1 d .
O6 O -0.02438(11) -0.06769(17) 0.84668(18) 0.0372(5) Uani 1 1 d .
O8 O 0.02085(12) -0.23623(17) 0.90220(18) 0.0390(5) Uani 1 1 d .
O5 O 0.10355(11) 0.01787(16) 0.82075(16) 0.0315(5) Uani 1 1 d .
O2 O 0.04103(11) 0.22846(17) 0.83884(17) 0.0327(5) Uani 1 1 d .
O7 O 0.16031(12) -0.13385(19) 0.8889(2) 0.0453(6) Uani 1 1 d .
N1 N -0.09856(16) 0.5974(3) 0.8912(2) 0.0362(6) Uani 1 1 d .
N4 N -0.37617(15) 1.0668(2) 0.8894(2) 0.0322(6) Uani 1 1 d .
C6 C -0.20377(14) 0.7249(2) 0.87854(19) 0.0238(5) Uani 1 1 d .
N3 N -0.26381(18) 1.1520(2) 0.8962(2) 0.0379(6) Uani 1 1 d .
C9 C -0.26821(15) 0.9438(2) 0.8843(2) 0.0231(5) Uani 1 1 d .
C5 C -0.16958(16) 0.6089(2) 0.8780(2) 0.0261(6) Uani 1 1 d .
N2 N -0.21120(17) 0.5168(2) 0.8653(2) 0.0372(6) Uani 1 1 d .
C8 C -0.19759(16) 0.9271(2) 0.9219(2) 0.0286(6) Uani 1 1 d .
C12 C -0.30451(15) 1.0587(2) 0.8901(2) 0.0251(6) Uani 1 1 d .
C1 C -0.00654(15) 0.3006(2) 0.8711(2) 0.0268(6) Uani 1 1 d .
C2 C -0.08518(15) 0.2500(2) 0.8749(2) 0.0250(5) Uani 1 1 d .
C4 C 0.02776(16) -0.1366(2) 0.8719(2) 0.0283(6) Uani 1 1 d .
C7 C -0.16581(16) 0.8183(2) 0.9204(2) 0.0286(6) Uani 1 1 d .
C3 C 0.10501(16) -0.0830(2) 0.8603(2) 0.0285(6) Uani 1 1 d .
C11 C -0.27408(16) 0.7419(3) 0.8398(2) 0.0302(6) Uani 1 1 d .
C10 C -0.30651(16) 0.8505(2) 0.8432(2) 0.0286(6) Uani 1 1 d .
H8 H -0.1729(18) 0.991(3) 0.952(2) 0.037(9) Uiso 1 1 d .
H7 H -0.125(2) 0.807(3) 0.953(3) 0.041(9) Uiso 1 1 d .
H1A H -0.072(2) 0.655(3) 0.894(3) 0.042(11) Uiso 1 1 d .
H2A H -0.197(2) 0.456(4) 0.871(3) 0.061(13) Uiso 1 1 d .
H4B H -0.3964(19) 1.125(3) 0.903(2) 0.034(9) Uiso 1 1 d .
H4A H -0.399(2) 1.012(3) 0.896(3) 0.038(10) Uiso 1 1 d .
H1B H -0.084(2) 0.541(4) 0.897(3) 0.041(11) Uiso 1 1 d .
H3B H -0.285(2) 1.214(4) 0.900(3) 0.066(14) Uiso 1 1 d .
H3A H -0.223(2) 1.155(3) 0.894(3) 0.034(10) Uiso 1 1 d .
H2B H -0.262(2) 0.520(4) 0.869(3) 0.058(12) Uiso 1 1 d .
H10 H -0.3538(18) 0.862(3) 0.816(2) 0.030(8) Uiso 1 1 d .
H11 H -0.2934(19) 0.679(3) 0.814(3) 0.041(9) Uiso 1 1 d .

loop_
_atom_site_aniso_label
_atom_site_aniso_U_11
_atom_site_aniso_U_22
_atom_site_aniso_U_33
_atom_site_aniso_U_23
_atom_site_aniso_U_13
_atom_site_aniso_U_12
Zr01 0.0145(2) 0.01210(19) 0.0422(2) 0.000 -0.00024(14) 0.000
O3 0.0284(11) 0.0206(10) 0.0602(14) -0.0092(9) 0.0038(10) -0.0035(8)
O1 0.0236(10) 0.0206(9) 0.0473(12) -0.0015(8) 0.0045(9) -0.0037(7)
O4 0.0239(10) 0.0341(11) 0.0482(12) -0.0073(9) 0.0036(9) 0.0046(9)
O6 0.0198(10) 0.0261(11) 0.0658(14) 0.0165(10) 0.0043(10) 0.0030(8)
O8 0.0289(11) 0.0221(10) 0.0660(15) 0.0149(10) -0.0021(10) -0.0012(8)
O5 0.0228(10) 0.0182(9) 0.0533(13) 0.0039(8) -0.0060(9) -0.0027(7)
O2 0.0191(9) 0.0247(10) 0.0544(12) -0.0104(9) 0.0004(8) 0.0002(8)
O7 0.0233(11) 0.0340(12) 0.0782(17) 0.0149(11) -0.0103(11) 0.0032(9)
N1 0.0274(14) 0.0208(13) 0.0603(19) -0.0005(12) 0.0002(12) 0.0056(11)
N4 0.0237(13) 0.0207(13) 0.0521(16) -0.0027(11) -0.0001(11) 0.0037(10)
C6 0.0223(13) 0.0195(12) 0.0297(13) -0.0001(10) 0.0047(10) 0.0002(10)
N3 0.0303(16) 0.0207(13) 0.0624(19) 0.0038(12) -0.0051(14) -0.0037(11)
C9 0.0221(13) 0.0190(12) 0.0284(13) 0.0007(10) 0.0034(10) -0.0011(10)
C5 0.0277(14) 0.0217(12) 0.0292(14) -0.0016(10) 0.0064(11) -0.0004(10)
N2 0.0354(16) 0.0201(13) 0.0563(17) -0.0053(12) 0.0091(13) -0.0023(11)
C8 0.0226(14) 0.0214(14) 0.0418(16) -0.0041(12) -0.0027(12) -0.0032(10)
C12 0.0254(14) 0.0229(13) 0.0268(13) 0.0016(10) -0.0014(11) -0.0010(10)
C1 0.0246(14) 0.0201(13) 0.0354(15) -0.0005(11) -0.0021(11) 0.0005(10)
C2 0.0240(13) 0.0209(13) 0.0302(14) 0.0009(10) 0.0006(11) -0.0003(10)
C4 0.0246(14) 0.0204(13) 0.0399(15) 0.0039(11) -0.0003(11) 0.0008(10)
C7 0.0197(13) 0.0238(14) 0.0421(16) -0.0015(12) -0.0035(12) 0.0001(10)
C3 0.0255(14) 0.0204(13) 0.0392(16) 0.0014(11) -0.0054(12) 0.0014(10)
C11 0.0264(14) 0.0233(14) 0.0409(16) -0.0067(12) -0.0015(12) -0.0022(11)
C10 0.0200(13) 0.0262(14) 0.0394(15) -0.0033(11) -0.0039(11) 0.0000(11)

loop_
_atom_type_symbol
_atom_type_description
_atom_type_scat_dispersion_real
_atom_type_scat_dispersion_imag
_atom_type_scat_source
C C 0.0033 0.0016 'International Tables Vol C Tables 4.2.6.8 and 6.1.1.4'
H H 0.0000 0.0000 'International Tables Vol C Tables 4.2.6.8 and 6.1.1.4'
N N 0.0061 0.0033 'International Tables Vol C Tables 4.2.6.8 and 6.1.1.4'
O O 0.0106 0.0060 'International Tables Vol C Tables 4.2.6.8 and 6.1.1.4'
Zr Zr -2.9673 0.5597 'International Tables Vol C Tables 4.2.6.8 and 6.1.1.4'

loop_
_geom_angle_atom_site_label_1
_geom_angle_atom_site_label_2
_geom_angle_atom_site_label_3
_geom_angle
_geom_angle_site_symmetry_1
_geom_angle_site_symmetry_3
O6 Zr01 O6 77.87(13) 2_556 .
O6 Zr01 O5 71.09(7) 2_556 2_556
O6 Zr01 O5 79.59(8) . 2_556
O6 Zr01 O5 79.59(8) 2_556 .
O6 Zr01 O5 71.09(7) . .
O5 Zr01 O5 142.14(10) 2_556 .
O6 Zr01 O1 139.74(7) 2_556 .
O6 Zr01 O1 76.53(8) . .
O5 Zr01 O1 74.09(7) 2_556 .
O5 Zr01 O1 119.69(8) . .
O6 Zr01 O1 76.53(8) 2_556 2_556
O6 Zr01 O1 139.74(7) . 2_556
O5 Zr01 O1 119.69(8) 2_556 2_556
O5 Zr01 O1 74.09(7) . 2_556
O1 Zr01 O1 140.14(10) . 2_556
O6 Zr01 O2 148.48(8) 2_556 .
O6 Zr01 O2 110.93(9) . .
O5 Zr01 O2 139.23(7) 2_556 .
O5 Zr01 O2 75.36(7) . .
O1 Zr01 O2 70.77(7) . .
O1 Zr01 O2 78.42(8) 2_556 .
O6 Zr01 O2 110.93(9) 2_556 2_556
O6 Zr01 O2 148.48(8) . 2_556
O5 Zr01 O2 75.36(7) 2_556 2_556
O5 Zr01 O2 139.23(7) . 2_556
O1 Zr01 O2 78.42(8) . 2_556
O1 Zr01 O2 70.77(7) 2_556 2_556
O2 Zr01 O2 77.92(11) . 2_556
C2 O1 Zr01 117.96(17) . .
C4 O6 Zr01 118.83(18) . .
C3 O5 Zr01 118.84(18) . .
C1 O2 Zr01 117.72(17) . .
C5 N1 H1A 119(3) . .
C5 N1 H1B 118(3) . .
H1A N1 H1B 122(4) . .
C12 N4 H4B 122(3) . .
C12 N4 H4A 119(3) . .
H4B N4 H4A 115(4) . .
C11 C6 C7 119.1(3) . .
C11 C6 C5 120.8(2) . .
C7 C6 C5 120.1(2) . .
C12 N3 H3B 118(3) . .
C12 N3 H3A 127(3) . .
H3B N3 H3A 115(4) . .
C8 C9 C10 119.2(3) . .
C8 C9 C12 121.1(2) . .
C10 C9 C12 119.7(2) . .
N1 C5 N2 120.0(3) . .
N1 C5 C6 120.4(3) . .
N2 C5 C6 119.6(3) . .
C5 N2 H2A 123(4) . .
C5 N2 H2B 122(3) . .
H2A N2 H2B 112(4) . .
C9 C8 C7 120.4(3) . .
C9 C8 H8 118(2) . .
C7 C8 H8 121(2) . .
N4 C12 N3 120.2(3) . .
N4 C12 C9 120.5(3) . .
N3 C12 C9 119.3(3) . .
O3 C1 O2 126.3(3) . .
O3 C1 C2 120.4(2) . .
O2 C1 C2 113.3(2) . .
O4 C2 O1 125.7(3) . .
O4 C2 C1 121.2(2) . .
O1 C2 C1 113.1(2) . .
O8 C4 O6 126.2(3) . .
O8 C4 C3 120.6(3) . .
O6 C4 C3 113.2(2) . .
C8 C7 C6 120.5(3) . .
C8 C7 H7 119(2) . .
C6 C7 H7 120(2) . .
O7 C3 O5 125.3(3) . .
O7 C3 C4 121.4(2) . .
O5 C3 C4 113.3(2) . .
C6 C11 C10 120.4(3) . .
C6 C11 H11 113(2) . .
C10 C11 H11 127(2) . .
C11 C10 C9 120.4(3) . .
C11 C10 H10 120.3(19) . .
C9 C10 H10 119.3(19) . .

loop_
_geom_bond_atom_site_label_1
_geom_bond_atom_site_label_2
_geom_bond_distance
_geom_bond_site_symmetry_2
Zr01 O6 2.191(2) 2_556
Zr01 O6 2.191(2) .
Zr01 O5 2.206(2) 2_556
Zr01 O5 2.206(2) .
Zr01 O1 2.207(2) .
Zr01 O1 2.207(2) 2_556
Zr01 O2 2.209(2) .
Zr01 O2 2.209(2) 2_556
O3 C1 1.229(3) .
O1 C2 1.283(3) .
O4 C2 1.217(3) .
O6 C4 1.277(3) .
O8 C4 1.229(3) .
O5 C3 1.281(3) .
O2 C1 1.283(3) .
O7 C3 1.218(3) .
N1 C5 1.305(4) .
N1 H1A 0.82(4) .
N1 H1B 0.71(4) .
N4 C12 1.305(4) .
N4 H4B 0.79(4) .
N4 H4A 0.77(4) .
C6 C11 1.382(4) .
C6 C7 1.391(4) .
C6 C5 1.478(4) .
N3 C12 1.310(4) .
N3 H3B 0.82(5) .
N3 H3A 0.75(4) .
C9 C8 1.381(4) .
C9 C10 1.390(4) .
C9 C12 1.485(4) .
C5 N2 1.314(4) .
N2 H2A 0.75(5) .
N2 H2B 0.93(4) .
C8 C7 1.385(4) .
C8 H8 0.95(3) .
C1 C2 1.546(4) .
C4 C3 1.545(4) .
C7 H7 0.87(4) .
C11 C10 1.387(4) .
C11 H11 0.88(4) .
C10 H10 0.94(3) .
